data_4081857
loop_
_publ_author_name
'Wheaton, Craig A.'
'Bow, John-Paul J.'
'Stradiotto, Mark'

_publ_section_title
;
 New Phosphine-Functionalized NHC Ligands: Discovery of an Effective
 Catalyst for the Room-Temperature Amination of Aryl Chlorides with
 Primary and Secondary Amines
;
_journal_issue 21
_journal_name_full Organometallics
_journal_page_first 6148
_journal_paper_doi 10.1021/om400684n
_journal_volume 32
_journal_year 2013
_chemical_formula_sum 'C43 H62 B F4 N2 O P'
_chemical_formula_weight 740.73
_chemical_name_systematic
; 
 ? 
;
_space_group_IT_number 2
_symmetry_cell_setting triclinic
_symmetry_space_group_name_Hall '-P 1'
_symmetry_space_group_name_H-M 'P -1'
_atom_sites_solution_hydrogens geom
_atom_sites_solution_primary direct
_atom_sites_solution_secondary difmap
_audit_creation_method SHELXL-97
_cell_angle_alpha 100.1680(10)
_cell_angle_beta 100.5580(10)
_cell_angle_gamma 97.8890(10)
_cell_formula_units_Z 2
_cell_length_a 10.63530(10)
_cell_length_b 13.9417(2)
_cell_length_c 14.0006(2)
_cell_measurement_reflns_used 9932
_cell_measurement_temperature 173(2)
_cell_measurement_theta_max 69.52
_cell_measurement_theta_min 3.28
_cell_volume 1977.63(5)
_computing_structure_refinement 'SHELXL-97 (Sheldrick, 1997)'
_computing_structure_solution 'SHELXS-97 (Sheldrick, 1990)'
_diffrn_ambient_temperature 173(2)
_diffrn_measured_fraction_theta_full 0.944
_diffrn_measured_fraction_theta_max 0.944
_diffrn_radiation_monochromator graphite
_diffrn_radiation_source 'fine-focus sealed tube'
_diffrn_radiation_type CuK\a
_diffrn_radiation_wavelength 1.54178
_diffrn_reflns_av_R_equivalents 0.0303
_diffrn_reflns_av_sigmaI/netI 0.0155
_diffrn_reflns_limit_h_max 12
_diffrn_reflns_limit_h_min -12
_diffrn_reflns_limit_k_max 16
_diffrn_reflns_limit_k_min -16
_diffrn_reflns_limit_l_max 16
_diffrn_reflns_limit_l_min -17
_diffrn_reflns_number 61462
_diffrn_reflns_theta_full 70.09
_diffrn_reflns_theta_max 70.09
_diffrn_reflns_theta_min 3.27
_exptl_absorpt_coefficient_mu 1.059
_exptl_absorpt_correction_T_max 0.8942
_exptl_absorpt_correction_T_min 0.7890
_exptl_absorpt_correction_type integration
_exptl_crystal_colour yellow
_exptl_crystal_density_diffrn 1.244
_exptl_crystal_density_method 'not measured'
_exptl_crystal_description fragment
_exptl_crystal_F_000 796
_exptl_crystal_size_max 0.23
_exptl_crystal_size_mid 0.20
_exptl_crystal_size_min 0.11
_refine_diff_density_max 0.454
_refine_diff_density_min -0.521
_refine_diff_density_rms 0.042
_refine_ls_extinction_method none
_refine_ls_goodness_of_fit_ref 1.057
_refine_ls_hydrogen_treatment mixed
_refine_ls_matrix_type full
_refine_ls_number_parameters 478
_refine_ls_number_reflns 7080
_refine_ls_number_restraints 0
_refine_ls_restrained_S_all 1.057
_refine_ls_R_factor_all 0.0478
_refine_ls_R_factor_gt 0.0448
_refine_ls_shift/su_max 0.001
_refine_ls_shift/su_mean 0.000
_refine_ls_structure_factor_coef Fsqd
_refine_ls_weighting_details 'calc w=1/[\s^2^(Fo^2^)+(0.0730P)^2^+0.8046P] where P=(Fo^2^+2Fc^2^)/3'
_refine_ls_weighting_scheme calc
_refine_ls_wR_factor_gt 0.1266
_refine_ls_wR_factor_ref 0.1297
_reflns_number_gt 6500
_reflns_number_total 7080
_reflns_threshold_expression >2sigma(I)
_cod_data_source_file om400684n_si_002.cif
_cod_data_source_block 13
_cod_original_cell_volume 1977.63(4)
_cod_original_sg_symbol_H-M P-1
_cod_database_code 4081857

loop_
_symmetry_equiv_pos_as_xyz
'x, y, z'
'-x, -y, -z'

loop_
_atom_site_label
_atom_site_type_symbol
_atom_site_fract_x
_atom_site_fract_y
_atom_site_fract_z
_atom_site_U_iso_or_equiv
_atom_site_adp_type
_atom_site_occupancy
_atom_site_symmetry_multiplicity
_atom_site_calc_flag
_atom_site_refinement_flags
P1 P 0.21802(3) 0.70929(3) 0.39372(3) 0.02470(12) Uani 1 1 d .
O1 O -0.00177(10) 0.66430(8) 0.24720(8) 0.0322(3) Uani 1 1 d .
N1 N 0.07368(13) 0.83255(9) 0.33043(10) 0.0310(3) Uani 1 1 d .
C1 C 0.29752(15) 0.82257(11) 0.37445(12) 0.0297(3) Uani 1 1 d .
F1 F 0.1999(2) 0.34249(19) 0.51639(16) 0.1215(8) Uani 1 1 d .
B1 B 0.2449(3) 0.2552(3) 0.5128(3) 0.0770(10) Uani 1 1 d .
N2 N -0.11693(13) 0.81444(10) 0.14728(10) 0.0315(3) Uani 1 1 d .
C2 C 0.20235(16) 0.87868(12) 0.34560(12) 0.0323(3) Uani 1 1 d .
F2 F 0.13918(16) 0.1803(2) 0.47620(18) 0.1250(8) Uani 1 1 d .
C3 C 0.24263(19) 0.97583(13) 0.33656(15) 0.0458(5) Uani 1 1 d .
H3 H 0.1806 1.0166 0.3203 0.055 Uiso 1 1 calc R
F3 F 0.30124(16) 0.24839(18) 0.60961(14) 0.1055(7) Uani 1 1 d .
C4 C 0.3739(2) 1.01163(15) 0.35165(18) 0.0557(6) Uani 1 1 d .
H4 H 0.4012 1.0777 0.3456 0.067 Uiso 1 1 calc R
F4 F 0.33496(14) 0.24711(13) 0.45653(13) 0.0826(5) Uani 1 1 d .
C5 C 0.46719(19) 0.95447(15) 0.37531(17) 0.0512(5) Uani 1 1 d .
H5 H 0.5566 0.9804 0.3825 0.061 Uiso 1 1 calc R
C6 C 0.42985(17) 0.85947(13) 0.38848(14) 0.0388(4) Uani 1 1 d .
H6 H 0.4929 0.8202 0.4067 0.047 Uiso 1 1 calc R
C7 C 0.22529(14) 0.71745(11) 0.52797(11) 0.0267(3) Uani 1 1 d .
C8 C 0.36621(16) 0.72788(16) 0.58650(13) 0.0415(4) Uani 1 1 d .
H8A H 0.4027 0.6684 0.5636 0.050 Uiso 1 1 calc R
H8B H 0.4208 0.7864 0.5749 0.050 Uiso 1 1 calc R
C9 C 0.17202(18) 0.81189(12) 0.56597(13) 0.0361(4) Uani 1 1 d .
H9A H 0.2261 0.8708 0.5546 0.043 Uiso 1 1 calc R
H9B H 0.0820 0.8074 0.5289 0.043 Uiso 1 1 calc R
C10 C 0.14122(16) 0.62599(12) 0.54651(12) 0.0324(3) Uani 1 1 d .
H10A H 0.0509 0.6184 0.5087 0.039 Uiso 1 1 calc R
H10B H 0.1759 0.5656 0.5238 0.039 Uiso 1 1 calc R
C11 C 0.36633(17) 0.73973(18) 0.69778(14) 0.0504(5) Uani 1 1 d .
H11 H 0.4574 0.7455 0.7356 0.060 Uiso 1 1 calc R
C12 C 0.17397(18) 0.82265(14) 0.67723(13) 0.0407(4) Uani 1 1 d .
H12 H 0.1388 0.8833 0.7010 0.049 Uiso 1 1 calc R
C13 C 0.14303(18) 0.63942(14) 0.65801(13) 0.0388(4) Uani 1 1 d .
H13 H 0.0886 0.5803 0.6703 0.047 Uiso 1 1 calc R
C14 C 0.2825(2) 0.64923(18) 0.71543(15) 0.0510(5) Uani 1 1 d .
H14A H 0.2840 0.6562 0.7873 0.061 Uiso 1 1 calc R
H14B H 0.3177 0.5890 0.6932 0.061 Uiso 1 1 calc R
C15 C 0.3138(2) 0.83243(17) 0.73421(15) 0.0519(5) Uani 1 1 d .
H15A H 0.3682 0.8914 0.7232 0.062 Uiso 1 1 calc R
H15B H 0.3163 0.8406 0.8063 0.062 Uiso 1 1 calc R
C16 C 0.08875(17) 0.73183(14) 0.69343(13) 0.0392(4) Uani 1 1 d .
H16A H 0.0873 0.7388 0.7648 0.047 Uiso 1 1 calc R
H16B H -0.0014 0.7261 0.6560 0.047 Uiso 1 1 calc R
C17 C 0.26713(15) 0.60107(11) 0.32249(12) 0.0303(3) Uani 1 1 d .
C18 C 0.40189(19) 0.58720(15) 0.37633(15) 0.0468(5) Uani 1 1 d .
H18A H 0.4654 0.6491 0.3871 0.056 Uiso 1 1 calc R
H18B H 0.3965 0.5716 0.4419 0.056 Uiso 1 1 calc R
C19 C 0.16961(19) 0.50420(12) 0.30893(14) 0.0389(4) Uani 1 1 d .
H19A H 0.1632 0.4891 0.3746 0.047 Uiso 1 1 calc R
H19B H 0.0824 0.5116 0.2748 0.047 Uiso 1 1 calc R
C20 C 0.27602(17) 0.62348(12) 0.21925(13) 0.0353(4) Uani 1 1 d .
H20A H 0.1900 0.6325 0.1845 0.042 Uiso 1 1 calc R
H20B H 0.3385 0.6854 0.2272 0.042 Uiso 1 1 calc R
C21 C 0.4467(2) 0.50222(18) 0.31245(18) 0.0605(6) Uani 1 1 d .
H21 H 0.5342 0.4936 0.3469 0.073 Uiso 1 1 calc R
C22 C 0.2171(2) 0.41953(13) 0.24676(16) 0.0483(5) Uani 1 1 d .
H22 H 0.1544 0.3567 0.2382 0.058 Uiso 1 1 calc R
C23 C 0.32095(19) 0.53696(14) 0.15763(15) 0.0445(4) Uani 1 1 d .
H23 H 0.3262 0.5514 0.0909 0.053 Uiso 1 1 calc R
C24 C 0.4555(2) 0.52555(18) 0.21125(19) 0.0603(6) Uani 1 1 d .
H24A H 0.4867 0.4714 0.1713 0.072 Uiso 1 1 calc R
H24B H 0.5180 0.5876 0.2198 0.072 Uiso 1 1 calc R
C25 C 0.3504(3) 0.40718(17) 0.29965(19) 0.0652(7) Uani 1 1 d .
H25A H 0.3455 0.3919 0.3655 0.078 Uiso 1 1 calc R
H25B H 0.3795 0.3515 0.2603 0.078 Uiso 1 1 calc R
C26 C 0.2233(2) 0.44185(14) 0.14479(15) 0.0463(5) Uani 1 1 d .
H26A H 0.1364 0.4499 0.1107 0.056 Uiso 1 1 calc R
H26B H 0.2504 0.3862 0.1037 0.056 Uiso 1 1 calc R
C27 C 0.05164(14) 0.73019(11) 0.33951(12) 0.0281(3) Uani 1 1 d .
H27 H -0.0068 0.7215 0.3869 0.034 Uiso 1 1 calc R
C28 C -0.13413(16) 0.61614(13) 0.23790(14) 0.0387(4) Uani 1 1 d .
H28A H -0.1910 0.6662 0.2466 0.046 Uiso 1 1 calc R
H28B H -0.1387 0.5760 0.2893 0.046 Uiso 1 1 calc R
C29 C -0.1774(2) 0.55116(16) 0.13650(17) 0.0548(5) Uani 1 1 d .
H29A H -0.1763 0.5920 0.0863 0.082 Uiso 1 1 calc R
H29B H -0.2657 0.5153 0.1291 0.082 Uiso 1 1 calc R
H29C H -0.1184 0.5037 0.1277 0.082 Uiso 1 1 calc R
C30 C -0.03453(17) 0.88759(12) 0.32432(13) 0.0348(4) Uani 1 1 d .
H30A H -0.0071 0.9516 0.3725 0.042 Uiso 1 1 calc R
H30B H -0.1081 0.8496 0.3436 0.042 Uiso 1 1 calc R
C31 C -0.08102(16) 0.90759(12) 0.22113(13) 0.0336(3) Uani 1 1 d .
H31A H -0.1570 0.9414 0.2208 0.040 Uiso 1 1 calc R
H31B H -0.0111 0.9516 0.2040 0.040 Uiso 1 1 calc R
C32 C -0.15701(15) 0.82609(11) 0.04745(12) 0.0295(3) Uani 1 1 d .
C33 C -0.28931(15) 0.82719(12) 0.01224(13) 0.0330(3) Uani 1 1 d .
C34 C -0.32959(17) 0.83815(13) -0.08493(14) 0.0388(4) Uani 1 1 d .
H34 H -0.4183 0.8407 -0.1091 0.047 Uiso 1 1 calc R
C35 C -0.24343(19) 0.84536(13) -0.14677(14) 0.0416(4) Uani 1 1 d .
H35 H -0.2731 0.8514 -0.2133 0.050 Uiso 1 1 calc R
C36 C -0.11338(18) 0.84379(13) -0.11169(13) 0.0387(4) Uani 1 1 d .
H36 H -0.0545 0.8487 -0.1548 0.046 Uiso 1 1 calc R
C37 C -0.06738(15) 0.83521(11) -0.01460(13) 0.0320(3) Uani 1 1 d .
C38 C -0.38788(17) 0.81477(15) 0.07707(15) 0.0422(4) Uani 1 1 d .
H38 H -0.3407 0.8063 0.1429 0.051 Uiso 1 1 calc R
C39 C -0.4904(2) 0.7215(2) 0.0314(2) 0.0714(7) Uani 1 1 d .
H39A H -0.5372 0.7276 -0.0338 0.107 Uiso 1 1 calc R
H39B H -0.5518 0.7139 0.0750 0.107 Uiso 1 1 calc R
H39C H -0.4477 0.6635 0.0238 0.107 Uiso 1 1 calc R
C40 C -0.4513(2) 0.9060(2) 0.0949(2) 0.0682(7) Uani 1 1 d .
H40A H -0.3838 0.9647 0.1233 0.102 Uiso 1 1 calc R
H40B H -0.5089 0.8980 0.1412 0.102 Uiso 1 1 calc R
H40C H -0.5017 0.9141 0.0318 0.102 Uiso 1 1 calc R
C41 C 0.07581(16) 0.83354(13) 0.02356(14) 0.0375(4) Uani 1 1 d .
H41 H 0.0959 0.8577 0.0972 0.045 Uiso 1 1 calc R
C42 C 0.10266(19) 0.72731(15) 0.00268(17) 0.0478(5) Uani 1 1 d .
H42A H 0.0495 0.6860 0.0354 0.072 Uiso 1 1 calc R
H42B H 0.1948 0.7273 0.0284 0.072 Uiso 1 1 calc R
H42C H 0.0809 0.7008 -0.0691 0.072 Uiso 1 1 calc R
C43 C 0.16555(18) 0.90158(15) -0.01951(17) 0.0493(5) Uani 1 1 d .
H43A H 0.1544 0.8756 -0.0909 0.074 Uiso 1 1 calc R
H43B H 0.2560 0.9045 0.0136 0.074 Uiso 1 1 calc R
H43C H 0.1438 0.9682 -0.0088 0.074 Uiso 1 1 calc R
HN2 H -0.0506(19) 0.7800(14) 0.1531(14) 0.035(5) Uiso 1 1 d .

loop_
_atom_site_aniso_label
_atom_site_aniso_U_11
_atom_site_aniso_U_22
_atom_site_aniso_U_33
_atom_site_aniso_U_23
_atom_site_aniso_U_13
_atom_site_aniso_U_12
P1 0.02340(19) 0.02514(19) 0.0258(2) 0.00716(15) 0.00495(15) 0.00297(14)
O1 0.0266(5) 0.0328(6) 0.0326(6) 0.0035(5) 0.0015(5) 0.0004(4)
N1 0.0306(7) 0.0271(6) 0.0349(8) 0.0091(5) 0.0020(6) 0.0062(5)
C1 0.0313(8) 0.0278(7) 0.0291(8) 0.0084(6) 0.0056(6) 0.0005(6)
F1 0.1292(17) 0.164(2) 0.1010(15) 0.0400(14) 0.0374(13) 0.0937(16)
B1 0.0387(13) 0.131(3) 0.086(2) 0.056(2) 0.0253(14) 0.0377(16)
N2 0.0329(7) 0.0321(7) 0.0300(8) 0.0089(6) 0.0036(6) 0.0087(6)
C2 0.0354(8) 0.0295(8) 0.0293(9) 0.0072(6) 0.0019(7) 0.0020(6)
F2 0.0502(9) 0.192(2) 0.147(2) 0.0829(18) 0.0162(10) 0.0129(11)
C3 0.0476(10) 0.0325(9) 0.0516(12) 0.0169(8) -0.0066(9) 0.0001(7)
F3 0.0684(10) 0.183(2) 0.0891(13) 0.0666(13) 0.0224(9) 0.0468(12)
C4 0.0542(12) 0.0398(10) 0.0644(14) 0.0267(10) -0.0095(10) -0.0126(9)
F4 0.0645(9) 0.1125(12) 0.0952(12) 0.0448(10) 0.0452(8) 0.0305(8)
C5 0.0391(10) 0.0514(11) 0.0577(13) 0.0241(10) -0.0002(9) -0.0126(8)
C6 0.0325(8) 0.0414(9) 0.0421(10) 0.0148(8) 0.0060(7) -0.0008(7)
C7 0.0237(7) 0.0307(7) 0.0250(8) 0.0060(6) 0.0047(6) 0.0030(6)
C8 0.0250(8) 0.0661(12) 0.0293(10) 0.0043(8) 0.0033(7) 0.0039(8)
C9 0.0455(9) 0.0320(8) 0.0333(9) 0.0065(7) 0.0133(8) 0.0090(7)
C10 0.0333(8) 0.0321(8) 0.0336(9) 0.0105(7) 0.0096(7) 0.0031(6)
C11 0.0284(8) 0.0909(15) 0.0270(10) 0.0061(9) -0.0002(7) 0.0105(9)
C12 0.0481(10) 0.0413(9) 0.0328(10) 0.0017(7) 0.0134(8) 0.0092(8)
C13 0.0420(9) 0.0446(9) 0.0342(10) 0.0159(8) 0.0129(8) 0.0059(7)
C14 0.0548(11) 0.0760(14) 0.0324(10) 0.0223(10) 0.0105(9) 0.0305(11)
C15 0.0461(10) 0.0677(13) 0.0313(11) -0.0048(9) 0.0093(9) -0.0086(9)
C16 0.0340(8) 0.0550(11) 0.0315(9) 0.0101(8) 0.0123(7) 0.0088(8)
C17 0.0319(8) 0.0295(7) 0.0303(9) 0.0055(6) 0.0081(7) 0.0071(6)
C18 0.0414(10) 0.0508(11) 0.0456(12) 0.0004(9) 0.0023(9) 0.0211(8)
C19 0.0513(10) 0.0289(8) 0.0389(10) 0.0076(7) 0.0173(8) 0.0046(7)
C20 0.0388(9) 0.0356(8) 0.0310(9) 0.0053(7) 0.0120(7) 0.0004(7)
C21 0.0518(12) 0.0656(14) 0.0614(15) -0.0044(11) 0.0045(11) 0.0340(11)
C22 0.0658(12) 0.0300(8) 0.0512(12) 0.0041(8) 0.0219(10) 0.0082(8)
C23 0.0466(10) 0.0455(10) 0.0398(11) -0.0015(8) 0.0199(9) 0.0012(8)
C24 0.0441(11) 0.0616(13) 0.0707(16) -0.0126(11) 0.0237(11) 0.0119(9)
C25 0.0918(18) 0.0483(12) 0.0625(15) 0.0072(10) 0.0172(13) 0.0404(12)
C26 0.0515(11) 0.0384(9) 0.0447(12) -0.0043(8) 0.0160(9) 0.0026(8)
C27 0.0260(7) 0.0292(7) 0.0281(8) 0.0072(6) 0.0028(6) 0.0040(6)
C28 0.0286(8) 0.0357(8) 0.0477(11) 0.0107(8) 0.0025(7) -0.0033(6)
C29 0.0445(10) 0.0510(11) 0.0543(14) -0.0004(9) -0.0034(9) -0.0085(9)
C30 0.0390(9) 0.0346(8) 0.0324(9) 0.0062(7) 0.0067(7) 0.0143(7)
C31 0.0356(8) 0.0314(8) 0.0338(9) 0.0078(7) 0.0035(7) 0.0098(6)
C32 0.0304(7) 0.0271(7) 0.0297(9) 0.0069(6) 0.0028(6) 0.0037(6)
C33 0.0296(8) 0.0324(8) 0.0349(9) 0.0075(7) 0.0033(7) 0.0024(6)
C34 0.0328(8) 0.0409(9) 0.0379(10) 0.0084(7) -0.0030(7) 0.0036(7)
C35 0.0499(10) 0.0425(9) 0.0295(10) 0.0102(7) -0.0006(8) 0.0062(8)
C36 0.0450(9) 0.0392(9) 0.0336(10) 0.0088(7) 0.0120(8) 0.0065(7)
C37 0.0317(8) 0.0292(7) 0.0334(9) 0.0051(6) 0.0049(7) 0.0042(6)
C38 0.0296(8) 0.0542(11) 0.0435(11) 0.0144(8) 0.0074(8) 0.0046(7)
C39 0.0543(13) 0.0738(16) 0.0817(19) 0.0182(13) 0.0219(13) -0.0163(12)
C40 0.0595(14) 0.0771(16) 0.0803(18) 0.0171(13) 0.0338(13) 0.0276(12)
C41 0.0303(8) 0.0450(9) 0.0362(10) 0.0052(7) 0.0078(7) 0.0063(7)
C42 0.0414(10) 0.0507(11) 0.0590(13) 0.0214(9) 0.0138(9) 0.0167(8)
C43 0.0367(9) 0.0468(10) 0.0631(14) 0.0074(9) 0.0155(9) 0.0018(8)

loop_
_atom_type_symbol
_atom_type_description
_atom_type_scat_dispersion_real
_atom_type_scat_dispersion_imag
_atom_type_scat_source
C C 0.0181 0.0091 'International Tables Vol C Tables 4.2.6.8 and 6.1.1.4'
H H 0.0000 0.0000 'International Tables Vol C Tables 4.2.6.8 and 6.1.1.4'
B B 0.0090 0.0039 'International Tables Vol C Tables 4.2.6.8 and 6.1.1.4'
N N 0.0311 0.0180 'International Tables Vol C Tables 4.2.6.8 and 6.1.1.4'
O O 0.0492 0.0322 'International Tables Vol C Tables 4.2.6.8 and 6.1.1.4'
F F 0.0727 0.0534 'International Tables Vol C Tables 4.2.6.8 and 6.1.1.4'
P P 0.2955 0.4335 'International Tables Vol C Tables 4.2.6.8 and 6.1.1.4'

loop_
_geom_angle_atom_site_label_1
_geom_angle_atom_site_label_2
_geom_angle_atom_site_label_3
_geom_angle
C1 P1 C17 111.90(7)
C1 P1 C7 109.55(7)
C17 P1 C7 118.71(7)
C1 P1 C27 93.89(7)
C17 P1 C27 113.72(7)
C7 P1 C27 106.18(7)
C27 O1 C28 114.02(12)
C2 N1 C27 116.78(12)
C2 N1 C30 122.47(13)
C27 N1 C30 119.77(13)
C6 C1 C2 121.68(15)
C6 C1 P1 130.03(13)
C2 C1 P1 108.20(11)
F4 B1 F1 112.7(3)
F4 B1 F2 110.9(3)
F1 B1 F2 107.2(2)
F4 B1 F3 108.4(2)
F1 B1 F3 108.8(3)
F2 B1 F3 108.8(3)
C32 N2 C31 114.26(12)
C32 N2 HN2 111.3(12)
C31 N2 HN2 109.4(12)
N1 C2 C3 125.04(15)
N1 C2 C1 116.34(13)
C3 C2 C1 118.60(15)
C4 C3 C2 118.95(17)
C4 C3 H3 120.5
C2 C3 H3 120.5
C3 C4 C5 122.21(17)
C3 C4 H4 118.9
C5 C4 H4 118.9
C6 C5 C4 119.84(17)
C6 C5 H5 120.1
C4 C5 H5 120.1
C5 C6 C1 118.58(17)
C5 C6 H6 120.7
C1 C6 H6 120.7
C10 C7 C8 109.39(13)
C10 C7 C9 109.48(12)
C8 C7 C9 108.15(14)
C10 C7 P1 111.01(11)
C8 C7 P1 111.67(10)
C9 C7 P1 107.05(10)
C11 C8 C7 109.09(13)
C11 C8 H8A 109.9
C7 C8 H8A 109.9
C11 C8 H8B 109.9
C7 C8 H8B 109.9
H8A C8 H8B 108.3
C12 C9 C7 109.80(14)
C12 C9 H9A 109.7
C7 C9 H9A 109.7
C12 C9 H9B 109.7
C7 C9 H9B 109.7
H9A C9 H9B 108.2
C13 C10 C7 109.05(13)
C13 C10 H10A 109.9
C7 C10 H10A 109.9
C13 C10 H10B 109.9
C7 C10 H10B 109.9
H10A C10 H10B 108.3
C15 C11 C14 109.63(15)
C15 C11 C8 110.24(17)
C14 C11 C8 109.68(17)
C15 C11 H11 109.1
C14 C11 H11 109.1
C8 C11 H11 109.1
C16 C12 C15 110.56(16)
C16 C12 C9 109.08(14)
C15 C12 C9 109.33(15)
C16 C12 H12 109.3
C15 C12 H12 109.3
C9 C12 H12 109.3
C16 C13 C14 109.51(16)
C16 C13 C10 110.18(14)
C14 C13 C10 109.41(14)
C16 C13 H13 109.2
C14 C13 H13 109.2
C10 C13 H13 109.2
C11 C14 C13 109.68(15)
C11 C14 H14A 109.7
C13 C14 H14A 109.7
C11 C14 H14B 109.7
C13 C14 H14B 109.7
H14A C14 H14B 108.2
C11 C15 C12 108.88(16)
C11 C15 H15A 109.9
C12 C15 H15A 109.9
C11 C15 H15B 109.9
C12 C15 H15B 109.9
H15A C15 H15B 108.3
C13 C16 C12 109.30(13)
C13 C16 H16A 109.8
C12 C16 H16A 109.8
C13 C16 H16B 109.8
C12 C16 H16B 109.8
H16A C16 H16B 108.3
C19 C17 C18 108.64(14)
C19 C17 C20 109.25(13)
C18 C17 C20 109.47(14)
C19 C17 P1 112.80(11)
C18 C17 P1 109.53(11)
C20 C17 P1 107.11(10)
C21 C18 C17 109.14(16)
C21 C18 H18A 109.9
C17 C18 H18A 109.9
C21 C18 H18B 109.9
C17 C18 H18B 109.9
H18A C18 H18B 108.3
C22 C19 C17 108.80(14)
C22 C19 H19A 109.9
C17 C19 H19A 109.9
C22 C19 H19B 109.9
C17 C19 H19B 109.9
H19A C19 H19B 108.3
C23 C20 C17 109.40(14)
C23 C20 H20A 109.8
C17 C20 H20A 109.8
C23 C20 H20B 109.8
C17 C20 H20B 109.8
H20A C20 H20B 108.2
C25 C21 C24 110.03(19)
C25 C21 C18 109.01(19)
C24 C21 C18 110.31(18)
C25 C21 H21 109.2
C24 C21 H21 109.2
C18 C21 H21 109.2
C25 C22 C26 110.12(18)
C25 C22 C19 110.02(17)
C26 C22 C19 109.70(15)
C25 C22 H22 109.0
C26 C22 H22 109.0
C19 C22 H22 109.0
C26 C23 C24 110.27(18)
C26 C23 C20 109.47(14)
C24 C23 C20 109.09(16)
C26 C23 H23 109.3
C24 C23 H23 109.3
C20 C23 H23 109.3
C21 C24 C23 109.19(16)
C21 C24 H24A 109.8
C23 C24 H24A 109.8
C21 C24 H24B 109.8
C23 C24 H24B 109.8
H24A C24 H24B 108.3
C21 C25 C22 109.44(17)
C21 C25 H25A 109.8
C22 C25 H25A 109.8
C21 C25 H25B 109.8
C22 C25 H25B 109.8
H25A C25 H25B 108.2
C22 C26 C23 109.08(16)
C22 C26 H26A 109.9
C23 C26 H26A 109.9
C22 C26 H26B 109.9
C23 C26 H26B 109.9
H26A C26 H26B 108.3
O1 C27 N1 112.75(12)
O1 C27 P1 111.26(10)
N1 C27 P1 103.30(10)
O1 C27 H27 109.8
N1 C27 H27 109.8
P1 C27 H27 109.8
O1 C28 C29 107.66(15)
O1 C28 H28A 110.2
C29 C28 H28A 110.2
O1 C28 H28B 110.2
C29 C28 H28B 110.2
H28A C28 H28B 108.5
C28 C29 H29A 109.5
C28 C29 H29B 109.5
H29A C29 H29B 109.5
C28 C29 H29C 109.5
H29A C29 H29C 109.5
H29B C29 H29C 109.5
N1 C30 C31 113.45(13)
N1 C30 H30A 108.9
C31 C30 H30A 108.9
N1 C30 H30B 108.9
C31 C30 H30B 108.9
H30A C30 H30B 107.7
N2 C31 C30 110.20(13)
N2 C31 H31A 109.6
C30 C31 H31A 109.6
N2 C31 H31B 109.6
C30 C31 H31B 109.6
H31A C31 H31B 108.1
C33 C32 C37 120.72(15)
C33 C32 N2 117.97(14)
C37 C32 N2 121.31(14)
C34 C33 C32 118.51(15)
C34 C33 C38 119.99(15)
C32 C33 C38 121.48(15)
C35 C34 C33 121.31(16)
C35 C34 H34 119.3
C33 C34 H34 119.3
C34 C35 C36 119.83(17)
C34 C35 H35 120.1
C36 C35 H35 120.1
C35 C36 C37 121.24(16)
C35 C36 H36 119.4
C37 C36 H36 119.4
C36 C37 C32 118.37(15)
C36 C37 C41 121.00(15)
C32 C37 C41 120.63(15)
C33 C38 C40 111.40(16)
C33 C38 C39 110.67(17)
C40 C38 C39 111.01(19)
C33 C38 H38 107.9
C40 C38 H38 107.9
C39 C38 H38 107.9
C38 C39 H39A 109.5
C38 C39 H39B 109.5
H39A C39 H39B 109.5
C38 C39 H39C 109.5
H39A C39 H39C 109.5
H39B C39 H39C 109.5
C38 C40 H40A 109.5
C38 C40 H40B 109.5
H40A C40 H40B 109.5
C38 C40 H40C 109.5
H40A C40 H40C 109.5
H40B C40 H40C 109.5
C37 C41 C43 112.65(15)
C37 C41 C42 110.42(15)
C43 C41 C42 110.59(15)
C37 C41 H41 107.7
C43 C41 H41 107.7
C42 C41 H41 107.7
C41 C42 H42A 109.5
C41 C42 H42B 109.5
H42A C42 H42B 109.5
C41 C42 H42C 109.5
H42A C42 H42C 109.5
H42B C42 H42C 109.5
C41 C43 H43A 109.5
C41 C43 H43B 109.5
H43A C43 H43B 109.5
C41 C43 H43C 109.5
H43A C43 H43C 109.5
H43B C43 H43C 109.5

loop_
_geom_bond_atom_site_label_1
_geom_bond_atom_site_label_2
_geom_bond_distance
P1 C1 1.7747(15)
P1 C17 1.8493(16)
P1 C7 1.8494(16)
P1 C27 1.8760(15)
O1 C27 1.4161(19)
O1 C28 1.4463(19)
N1 C2 1.391(2)
N1 C27 1.4460(19)
N1 C30 1.466(2)
C1 C6 1.396(2)
C1 C2 1.407(2)
F1 B1 1.364(4)
B1 F4 1.351(3)
B1 F2 1.377(4)
B1 F3 1.403(4)
N2 C32 1.429(2)
N2 C31 1.465(2)
N2 HN2 0.91(2)
C2 C3 1.398(2)
C3 C4 1.381(3)
C3 H3 0.9500
C4 C5 1.385(3)
C4 H4 0.9500
C5 C6 1.384(3)
C5 H5 0.9500
C6 H6 0.9500
C7 C10 1.543(2)
C7 C8 1.545(2)
C7 C9 1.551(2)
C8 C11 1.537(2)
C8 H8A 0.9900
C8 H8B 0.9900
C9 C12 1.534(2)
C9 H9A 0.9900
C9 H9B 0.9900
C10 C13 1.535(2)
C10 H10A 0.9900
C10 H10B 0.9900
C11 C15 1.521(3)
C11 C14 1.526(3)
C11 H11 1.0000
C12 C16 1.529(2)
C12 C15 1.529(3)
C12 H12 1.0000
C13 C16 1.524(3)
C13 C14 1.528(3)
C13 H13 1.0000
C14 H14A 0.9900
C14 H14B 0.9900
C15 H15A 0.9900
C15 H15B 0.9900
C16 H16A 0.9900
C16 H16B 0.9900
C17 C19 1.546(2)
C17 C18 1.546(2)
C17 C20 1.548(2)
C18 C21 1.539(3)
C18 H18A 0.9900
C18 H18B 0.9900
C19 C22 1.539(2)
C19 H19A 0.9900
C19 H19B 0.9900
C20 C23 1.539(2)
C20 H20A 0.9900
C20 H20B 0.9900
C21 C25 1.521(4)
C21 C24 1.525(4)
C21 H21 1.0000
C22 C25 1.521(3)
C22 C26 1.525(3)
C22 H22 1.0000
C23 C26 1.529(3)
C23 C24 1.532(3)
C23 H23 1.0000
C24 H24A 0.9900
C24 H24B 0.9900
C25 H25A 0.9900
C25 H25B 0.9900
C26 H26A 0.9900
C26 H26B 0.9900
C27 H27 1.0000
C28 C29 1.497(3)
C28 H28A 0.9900
C28 H28B 0.9900
C29 H29A 0.9800
C29 H29B 0.9800
C29 H29C 0.9800
C30 C31 1.526(2)
C30 H30A 0.9900
C30 H30B 0.9900
C31 H31A 0.9900
C31 H31B 0.9900
C32 C33 1.406(2)
C32 C37 1.410(2)
C33 C34 1.391(2)
C33 C38 1.519(2)
C34 C35 1.377(3)
C34 H34 0.9500
C35 C36 1.385(3)
C35 H35 0.9500
C36 C37 1.390(2)
C36 H36 0.9500
C37 C41 1.523(2)
C38 C40 1.523(3)
C38 C39 1.533(3)
C38 H38 1.0000
C39 H39A 0.9800
C39 H39B 0.9800
C39 H39C 0.9800
C40 H40A 0.9800
C40 H40B 0.9800
C40 H40C 0.9800
C41 C43 1.529(3)
C41 C42 1.534(3)
C41 H41 1.0000
C42 H42A 0.9800
C42 H42B 0.9800
C42 H42C 0.9800
C43 H43A 0.9800
C43 H43B 0.9800
C43 H43C 0.9800

loop_
_geom_torsion_atom_site_label_1
_geom_torsion_atom_site_label_2
_geom_torsion_atom_site_label_3
_geom_torsion_atom_site_label_4
_geom_torsion
C17 P1 C1 C6 -56.28(19)
C7 P1 C1 C6 77.52(18)
C27 P1 C1 C6 -173.79(17)
C17 P1 C1 C2 127.16(12)
C7 P1 C1 C2 -99.05(12)
C27 P1 C1 C2 9.65(13)
C27 N1 C2 C3 177.61(17)
C30 N1 C2 C3 -13.8(3)
C27 N1 C2 C1 -3.9(2)
C30 N1 C2 C1 164.67(15)
C6 C1 C2 N1 177.71(16)
P1 C1 C2 N1 -5.38(19)
C6 C1 C2 C3 -3.7(3)
P1 C1 C2 C3 173.17(14)
N1 C2 C3 C4 -178.58(19)
C1 C2 C3 C4 3.0(3)
C2 C3 C4 C5 0.1(4)
C3 C4 C5 C6 -2.6(4)
C4 C5 C6 C1 1.9(3)
C2 C1 C6 C5 1.3(3)
P1 C1 C6 C5 -174.91(15)
C1 P1 C7 C10 172.19(10)
C17 P1 C7 C10 -57.59(13)
C27 P1 C7 C10 71.94(11)
C1 P1 C7 C8 -65.44(13)
C17 P1 C7 C8 64.78(14)
C27 P1 C7 C8 -165.69(12)
C1 P1 C7 C9 52.75(12)
C17 P1 C7 C9 -177.03(10)
C27 P1 C7 C9 -47.49(12)
C10 C7 C8 C11 -59.63(19)
C9 C7 C8 C11 59.54(19)
P1 C7 C8 C11 177.08(14)
C10 C7 C9 C12 58.99(18)
C8 C7 C9 C12 -60.13(17)
P1 C7 C9 C12 179.41(11)
C8 C7 C10 C13 60.08(17)
C9 C7 C10 C13 -58.27(17)
P1 C7 C10 C13 -176.24(11)
C7 C8 C11 C15 -61.1(2)
C7 C8 C11 C14 59.7(2)
C7 C9 C12 C16 -60.07(18)
C7 C9 C12 C15 60.93(19)
C7 C10 C13 C16 59.97(17)
C7 C10 C13 C14 -60.49(18)
C15 C11 C14 C13 60.7(2)
C8 C11 C14 C13 -60.5(2)
C16 C13 C14 C11 -60.04(19)
C10 C13 C14 C11 60.8(2)
C14 C11 C15 C12 -59.8(2)
C8 C11 C15 C12 61.0(2)
C16 C12 C15 C11 59.51(19)
C9 C12 C15 C11 -60.6(2)
C14 C13 C16 C12 58.94(18)
C10 C13 C16 C12 -61.45(19)
C15 C12 C16 C13 -59.21(19)
C9 C12 C16 C13 61.04(19)
C1 P1 C17 C19 -160.68(12)
C7 P1 C17 C19 70.17(14)
C27 P1 C17 C19 -55.83(14)
C1 P1 C17 C18 78.19(14)
C7 P1 C17 C18 -50.96(14)
C27 P1 C17 C18 -176.96(12)
C1 P1 C17 C20 -40.44(13)
C7 P1 C17 C20 -169.59(10)
C27 P1 C17 C20 64.42(12)
C19 C17 C18 C21 60.8(2)
C20 C17 C18 C21 -58.4(2)
P1 C17 C18 C21 -175.57(15)
C18 C17 C19 C22 -59.83(19)
C20 C17 C19 C22 59.54(19)
P1 C17 C19 C22 178.54(13)
C19 C17 C20 C23 -59.31(17)
C18 C17 C20 C23 59.54(18)
P1 C17 C20 C23 178.21(11)
C17 C18 C21 C25 -61.4(2)
C17 C18 C21 C24 59.5(2)
C17 C19 C22 C25 60.2(2)
C17 C19 C22 C26 -61.1(2)
C17 C20 C23 C26 60.0(2)
C17 C20 C23 C24 -60.77(19)
C25 C21 C24 C23 59.3(2)
C18 C21 C24 C23 -61.0(2)
C26 C23 C24 C21 -59.0(2)
C20 C23 C24 C21 61.2(2)
C24 C21 C25 C22 -60.0(2)
C18 C21 C25 C22 61.1(2)
C26 C22 C25 C21 60.1(2)
C19 C22 C25 C21 -60.9(2)
C25 C22 C26 C23 -59.4(2)
C19 C22 C26 C23 61.8(2)
C24 C23 C26 C22 59.0(2)
C20 C23 C26 C22 -61.0(2)
C28 O1 C27 N1 -111.81(14)
C28 O1 C27 P1 132.68(11)
C2 N1 C27 O1 -109.80(15)
C30 N1 C27 O1 81.26(17)
C2 N1 C27 P1 10.41(16)
C30 N1 C27 P1 -158.53(12)
C1 P1 C27 O1 110.08(11)
C17 P1 C27 O1 -5.91(13)
C7 P1 C27 O1 -138.27(10)
C1 P1 C27 N1 -11.14(11)
C17 P1 C27 N1 -127.13(10)
C7 P1 C27 N1 100.51(10)
C27 O1 C28 C29 178.83(14)
C2 N1 C30 C31 83.86(19)
C27 N1 C30 C31 -107.85(16)
C32 N2 C31 C30 -177.67(13)
N1 C30 C31 N2 56.08(18)
C31 N2 C32 C33 -88.92(17)
C31 N2 C32 C37 91.72(18)
C37 C32 C33 C34 -0.4(2)
N2 C32 C33 C34 -179.79(14)
C37 C32 C33 C38 178.38(15)
N2 C32 C33 C38 -1.0(2)
C32 C33 C34 C35 1.6(3)
C38 C33 C34 C35 -177.23(17)
C33 C34 C35 C36 -1.3(3)
C34 C35 C36 C37 -0.1(3)
C35 C36 C37 C32 1.2(2)
C35 C36 C37 C41 -179.99(16)
C33 C32 C37 C36 -1.0(2)
N2 C32 C37 C36 178.38(14)
C33 C32 C37 C41 -179.73(15)
N2 C32 C37 C41 -0.4(2)
C34 C33 C38 C40 -63.3(2)
C32 C33 C38 C40 118.0(2)
C34 C33 C38 C39 60.7(2)
C32 C33 C38 C39 -118.0(2)
C36 C37 C41 C43 36.0(2)
C32 C37 C41 C43 -145.22(16)
C36 C37 C41 C42 -88.16(19)
C32 C37 C41 C42 90.59(19)
